data_2022815
loop_
_publ_author_name
'Khan, Sultana Shakila'
'Howlader, Md. Belayet Hossain'
'Sheikh, Md. Chanmiya'
'Miyatake, Ryuta'
'Zangrando, Ennio'

_publ_section_title
;
 Crystal structure of
 bis{S-octyl-3-[(thiophen-2-yl)methylidene]dithiocarbazato-\k2 N
 3,S}nickel(II)
;
_journal_coeditor_code PK2690
_journal_issue 8
_journal_name_full 'Acta Crystallographica Section E Crystallographic Communications'
_journal_paper_doi 10.1107/S2056989023005935
_journal_volume 79
_journal_year 2023
_chemical_formula_iupac '[Ni (C14 H21 N2 S3)2]'
_chemical_formula_moiety 'C28 H42 N4 Ni S6'
_chemical_formula_sum 'C28 H42 N4 Ni S6'
_chemical_formula_weight 685.72
_chemical_name_systematic
Bis{<i>S</i>-octyl-3-[(thiophen-2-yl)methylidene]dithiocarbazato-\k^2^<i>N</i>^3^,<i>S</i>}nickel(II)
_space_group_crystal_system monoclinic
_space_group_IT_number 14
_space_group_name_Hall '-P 2ybc'
_space_group_name_H-M_alt 'P 1 21/c 1'
_atom_sites_solution_hydrogens geom
_audit_creation_method SHELXL-2019/2
_cell_angle_alpha 90
_cell_angle_beta 103.675(7)
_cell_angle_gamma 90
_cell_formula_units_Z 2
_cell_length_a 15.5444(6)
_cell_length_b 5.5388(3)
_cell_length_c 20.1592(8)
_cell_measurement_reflns_used 10434
_cell_measurement_temperature 173(2)
_cell_measurement_theta_max 27.47
_cell_measurement_theta_min 2.08
_cell_volume 1686.45(14)
_computing_cell_refinement
;
RAPID-AUTO (Rigaku, 2018)
;
_computing_data_collection
;
RAPID-AUTO (Rigaku, 2018)
;
_computing_data_reduction
;
RAPID-AUTO (Rigaku, 2018)
;
_computing_molecular_graphics
;
DIAMOND (Brandenburg, 1999)
;
_computing_publication_material
;
WinGX (Farrugia, 2012)
;
_computing_structure_refinement
;
<i>SHELXL2019/2</i> (Sheldrick, 2015b)
;
_computing_structure_solution
;
<i>SHELXT</i> (Sheldrick, 2015a)
;
_diffrn_ambient_temperature 173(2)
_diffrn_detector_area_resol_mean 10.000
_diffrn_measured_fraction_theta_full 0.998
_diffrn_measured_fraction_theta_max 0.998
_diffrn_measurement_device_type 'Rigaku R-AXIS RAPID'
_diffrn_measurement_method \w
_diffrn_radiation_type MoK\a
_diffrn_radiation_wavelength 0.71075
_diffrn_reflns_av_R_equivalents 0.0771
_diffrn_reflns_av_unetI/netI 0.0638
_diffrn_reflns_limit_h_max 20
_diffrn_reflns_limit_h_min -19
_diffrn_reflns_limit_k_max 7
_diffrn_reflns_limit_k_min -7
_diffrn_reflns_limit_l_max 25
_diffrn_reflns_limit_l_min -26
_diffrn_reflns_number 15791
_diffrn_reflns_theta_full 25.242
_diffrn_reflns_theta_max 27.465
_diffrn_reflns_theta_min 2.697
_exptl_absorpt_coefficient_mu 0.971
_exptl_absorpt_correction_T_max 0.990
_exptl_absorpt_correction_T_min 0.815
_exptl_absorpt_correction_type multi-scan
_exptl_absorpt_process_details
;
(ABSCOR; Rigaku, 1995)
;
_exptl_crystal_colour orange
_exptl_crystal_density_diffrn 1.350
_exptl_crystal_description needle
_exptl_crystal_F_000 724
_exptl_crystal_size_max 0.080
_exptl_crystal_size_mid 0.020
_exptl_crystal_size_min 0.010
_refine_diff_density_max 0.441
_refine_diff_density_min -0.272
_refine_ls_extinction_method none
_refine_ls_goodness_of_fit_ref 0.999
_refine_ls_hydrogen_treatment constr
_refine_ls_matrix_type full
_refine_ls_number_parameters 179
_refine_ls_number_reflns 3850
_refine_ls_number_restraints 0
_refine_ls_restrained_S_all 0.999
_refine_ls_R_factor_all 0.0832
_refine_ls_R_factor_gt 0.0446
_refine_ls_shift/su_max 0.001
_refine_ls_shift/su_mean 0.000
_refine_ls_structure_factor_coef Fsqd
_refine_ls_weighting_details 'w=1/[\s^2^(Fo^2^)+(0.0329P)^2^+0.0128P] where P=(Fo^2^+2Fc^2^)/3'
_refine_ls_weighting_scheme calc
_refine_ls_wR_factor_gt 0.0703
_refine_ls_wR_factor_ref 0.0787
_reflns_number_gt 2621
_reflns_number_total 3850
_reflns_threshold_expression 'I > 2\s(I)'
_cod_data_source_file pk2690sup1.cif
_cod_data_source_block I
_cod_original_cell_volume 1686.44(13)
_cod_original_sg_symbol_H-M 'P 21/c'
_cod_database_code 2022815
_shelx_space_group_comment
;
The symmetry employed for this shelxl refinement is uniquely defined
by the following loop, which should always be used as a source of
symmetry information in preference to the above space-group names.
They are only intended as comments.
;
_shelx_estimated_absorpt_t_min 0.926
_shelx_estimated_absorpt_t_max 0.990

loop_
_space_group_symop_operation_xyz
'x, y, z'
'-x, y+1/2, -z+1/2'
'-x, -y, -z'
'x, -y-1/2, z-1/2'

loop_
_atom_site_type_symbol
_atom_site_label
_atom_site_fract_x
_atom_site_fract_y
_atom_site_fract_z
_atom_site_U_iso_or_equiv
_atom_site_adp_type
_atom_site_calc_flag
_atom_site_occupancy
_atom_site_disorder_assembly
_atom_site_disorder_group
Ni Ni1 0.500000 0.500000 0.500000 0.02461(12) Uani d 1 . .
S S1 0.43249(4) 0.34173(13) 0.57239(3) 0.03295(17) Uani d 1 . .
S S2 0.30020(4) -0.04469(12) 0.55073(3) 0.03283(17) Uani d 1 . .
S S3 0.33321(4) -0.17114(13) 0.33566(3) 0.03364(17) Uani d 1 . .
N N1 0.43677(12) 0.2681(4) 0.43617(10) 0.0263(5) Uani d 1 . .
N N2 0.37776(13) 0.1034(4) 0.45452(10) 0.0274(5) Uani d 1 . .
C C1 0.32299(17) -0.2689(5) 0.25377(13) 0.0364(7) Uani d 1 . .
H H1 0.290649 -0.408991 0.235505 0.044 Uiso calc 1 . .
C C2 0.36579(17) -0.1259(5) 0.21773(13) 0.0384(7) Uani d 1 . .
H H2 0.366185 -0.152919 0.171263 0.046 Uiso calc 1 . .
C C3 0.40956(16) 0.0668(5) 0.25668(12) 0.0331(6) Uani d 1 . .
H H3 0.443110 0.184342 0.239444 0.040 Uiso calc 1 . .
C C4 0.39872(15) 0.0677(4) 0.32296(12) 0.0273(6) Uani d 1 . .
C C5 0.44139(15) 0.2400(5) 0.37290(12) 0.0289(6) Uani d 1 . .
H H5 0.478965 0.351305 0.357540 0.035 Uiso calc 1 . .
C C6 0.37280(14) 0.1323(4) 0.51739(12) 0.0255(5) Uani d 1 . .
C C7 0.25455(16) -0.2377(5) 0.47858(12) 0.0317(6) Uani d 1 . .
H H7A 0.228117 -0.136545 0.438453 0.038 Uiso calc 1 . .
H H7B 0.302730 -0.334361 0.467263 0.038 Uiso calc 1 . .
C C8 0.18415(17) -0.4070(5) 0.49347(13) 0.0338(6) Uani d 1 . .
H H8A 0.210547 -0.512821 0.532553 0.041 Uiso calc 1 . .
H H8B 0.136169 -0.311795 0.505600 0.041 Uiso calc 1 . .
C C9 0.14665(17) -0.5596(5) 0.43057(13) 0.0364(7) Uani d 1 . .
H H9A 0.123844 -0.450452 0.391478 0.044 Uiso calc 1 . .
H H9B 0.195365 -0.655482 0.419806 0.044 Uiso calc 1 . .
C C10 0.07291(17) -0.7307(5) 0.43757(13) 0.0368(6) Uani d 1 . .
H H10A 0.025185 -0.637168 0.450618 0.044 Uiso calc 1 . .
H H10B 0.096283 -0.847621 0.474588 0.044 Uiso calc 1 . .
C C11 0.03444(17) -0.8679(5) 0.37195(13) 0.0393(7) Uani d 1 . .
H H11A 0.011898 -0.749798 0.335090 0.047 Uiso calc 1 . .
H H11B 0.082584 -0.960448 0.359172 0.047 Uiso calc 1 . .
C C12 -0.03979(17) -1.0408(5) 0.37605(14) 0.0403(7) Uani d 1 . .
H H12A -0.016871 -1.163148 0.411632 0.048 Uiso calc 1 . .
H H12B -0.087282 -0.949827 0.390228 0.048 Uiso calc 1 . .
C C13 -0.0790(2) -1.1686(7) 0.30929(15) 0.0569(9) Uani d 1 . .
H H13A -0.102651 -1.046174 0.273913 0.068 Uiso calc 1 . .
H H13B -0.031228 -1.257274 0.294768 0.068 Uiso calc 1 . .
C C14 -0.1521(2) -1.3442(7) 0.31334(18) 0.0693(11) Uani d 1 . .
H H14A -0.128788 -1.469718 0.347054 0.083 Uiso calc 1 . .
H H14B -0.174872 -1.418856 0.268549 0.083 Uiso calc 1 . .
H H14C -0.200158 -1.257687 0.327044 0.083 Uiso calc 1 . .

loop_
_atom_site_aniso_label
_atom_site_aniso_U_11
_atom_site_aniso_U_22
_atom_site_aniso_U_33
_atom_site_aniso_U_12
_atom_site_aniso_U_13
_atom_site_aniso_U_23
Ni1 0.0294(2) 0.0213(3) 0.0228(2) -0.0016(2) 0.00554(18) -0.00261(19)
S1 0.0420(4) 0.0320(4) 0.0256(3) -0.0103(3) 0.0095(3) -0.0052(3)
S2 0.0415(4) 0.0294(4) 0.0287(3) -0.0086(3) 0.0105(3) 0.0004(3)
S3 0.0419(4) 0.0278(4) 0.0300(3) -0.0062(3) 0.0062(3) -0.0026(3)
N1 0.0299(11) 0.0220(12) 0.0270(11) -0.0014(9) 0.0067(9) -0.0013(9)
N2 0.0345(11) 0.0225(12) 0.0265(11) -0.0050(9) 0.0098(9) -0.0008(9)
C1 0.0406(15) 0.0330(17) 0.0324(14) -0.0041(13) 0.0021(12) -0.0101(12)
C2 0.0391(15) 0.0460(19) 0.0297(13) -0.0038(13) 0.0076(13) -0.0126(13)
C3 0.0365(14) 0.0368(17) 0.0265(12) -0.0044(12) 0.0087(12) -0.0051(11)
C4 0.0298(13) 0.0232(14) 0.0278(12) -0.0008(10) 0.0046(11) -0.0025(10)
C5 0.0327(13) 0.0260(15) 0.0298(13) -0.0038(11) 0.0109(11) -0.0015(11)
C6 0.0270(12) 0.0202(14) 0.0285(13) 0.0008(10) 0.0049(11) 0.0037(10)
C7 0.0377(14) 0.0261(15) 0.0306(13) -0.0045(11) 0.0068(12) -0.0009(11)
C8 0.0373(14) 0.0291(15) 0.0347(14) -0.0064(11) 0.0077(12) 0.0019(11)
C9 0.0379(14) 0.0314(17) 0.0398(15) -0.0074(12) 0.0091(13) -0.0027(12)
C10 0.0397(14) 0.0300(16) 0.0421(15) -0.0072(12) 0.0122(13) -0.0020(12)
C11 0.0396(15) 0.0370(18) 0.0405(15) -0.0097(13) 0.0078(13) -0.0037(13)
C12 0.0419(15) 0.0355(18) 0.0430(15) -0.0089(13) 0.0090(13) -0.0027(13)
C13 0.0565(19) 0.060(2) 0.0522(19) -0.0206(17) 0.0084(16) -0.0114(17)
C14 0.063(2) 0.062(3) 0.072(2) -0.0261(19) -0.0053(19) -0.009(2)

loop_
_atom_type_symbol
_atom_type_description
_atom_type_scat_dispersion_real
_atom_type_scat_dispersion_imag
_atom_type_scat_source
C C 0.0033 0.0016 'International Tables Vol C Tables 4.2.6.8 and 6.1.1.4'
H H 0.0000 0.0000 'International Tables Vol C Tables 4.2.6.8 and 6.1.1.4'
N N 0.0061 0.0033 'International Tables Vol C Tables 4.2.6.8 and 6.1.1.4'
Ni Ni 0.3393 1.1124 'International Tables Vol C Tables 4.2.6.8 and 6.1.1.4'
S S 0.1246 0.1234 'International Tables Vol C Tables 4.2.6.8 and 6.1.1.4'

loop_
_geom_angle_atom_site_label_1
_geom_angle_atom_site_label_2
_geom_angle_atom_site_label_3
_geom_angle_site_symmetry_1
_geom_angle_site_symmetry_3
_geom_angle
_geom_angle_publ_flag
N1 Ni1 N1 3_666 . 180.0 ?
N1 Ni1 S1 3_666 3_666 85.88(6) ?
N1 Ni1 S1 . 3_666 94.12(6) ?
N1 Ni1 S1 3_666 3_666 85.88(6) ?
N1 Ni1 S1 . 3_666 94.12(6) ?
S1 Ni1 S1 3_666 3_666 0.00(2) ?
N1 Ni1 S1 3_666 . 94.12(6) ?
N1 Ni1 S1 . . 85.88(6) ?
S1 Ni1 S1 3_666 . 180.0 ?
S1 Ni1 S1 3_666 . 180.0 ?
C6 S1 Ni1 . . 96.42(8) ?
C6 S2 C7 . . 100.88(12) ?
C1 S3 C4 . . 91.32(13) ?
C5 N1 N2 . . 111.8(2) ?
C5 N1 Ni1 . . 126.77(17) ?
N2 N1 Ni1 . . 121.46(14) ?
C6 N2 N1 . . 111.74(19) ?
C2 C1 S3 . . 112.9(2) ?
C2 C1 H1 . . 123.6 ?
S3 C1 H1 . . 123.6 ?
C1 C2 C3 . . 112.4(2) ?
C1 C2 H2 . . 123.8 ?
C3 C2 H2 . . 123.8 ?
C4 C3 C2 . . 112.9(2) ?
C4 C3 H3 . . 123.5 ?
C2 C3 H3 . . 123.5 ?
C3 C4 C5 . . 122.6(2) ?
C3 C4 S3 . . 110.53(18) ?
C5 C4 S3 . . 126.78(19) ?
N1 C5 C4 . . 130.1(2) ?
N1 C5 H5 . . 115.0 ?
C4 C5 H5 . . 115.0 ?
N2 C6 S1 . . 124.49(19) ?
N2 C6 S2 . . 119.99(18) ?
S1 C6 S2 . . 115.51(14) ?
C8 C7 S2 . . 111.63(17) ?
C8 C7 H7A . . 109.3 ?
S2 C7 H7A . . 109.3 ?
C8 C7 H7B . . 109.3 ?
S2 C7 H7B . . 109.3 ?
H7A C7 H7B . . 108.0 ?
C9 C8 C7 . . 109.2(2) ?
C9 C8 H8A . . 109.8 ?
C7 C8 H8A . . 109.8 ?
C9 C8 H8B . . 109.8 ?
C7 C8 H8B . . 109.8 ?
H8A C8 H8B . . 108.3 ?
C10 C9 C8 . . 114.7(2) ?
C10 C9 H9A . . 108.6 ?
C8 C9 H9A . . 108.6 ?
C10 C9 H9B . . 108.6 ?
C8 C9 H9B . . 108.6 ?
H9A C9 H9B . . 107.6 ?
C9 C10 C11 . . 112.4(2) ?
C9 C10 H10A . . 109.1 ?
C11 C10 H10A . . 109.1 ?
C9 C10 H10B . . 109.1 ?
C11 C10 H10B . . 109.1 ?
H10A C10 H10B . . 107.9 ?
C12 C11 C10 . . 114.6(2) ?
C12 C11 H11A . . 108.6 ?
C10 C11 H11A . . 108.6 ?
C12 C11 H11B . . 108.6 ?
C10 C11 H11B . . 108.6 ?
H11A C11 H11B . . 107.6 ?
C13 C12 C11 . . 113.4(2) ?
C13 C12 H12A . . 108.9 ?
C11 C12 H12A . . 108.9 ?
C13 C12 H12B . . 108.9 ?
C11 C12 H12B . . 108.9 ?
H12A C12 H12B . . 107.7 ?
C14 C13 C12 . . 113.7(3) ?
C14 C13 H13A . . 108.8 ?
C12 C13 H13A . . 108.8 ?
C14 C13 H13B . . 108.8 ?
C12 C13 H13B . . 108.8 ?
H13A C13 H13B . . 107.7 ?
C13 C14 H14A . . 109.5 ?
C13 C14 H14B . . 109.5 ?
H14A C14 H14B . . 109.5 ?
C13 C14 H14C . . 109.5 ?
H14A C14 H14C . . 109.5 ?
H14B C14 H14C . . 109.5 ?

loop_
_geom_bond_atom_site_label_1
_geom_bond_atom_site_label_2
_geom_bond_site_symmetry_2
_geom_bond_distance
_geom_bond_publ_flag
Ni1 N1 3_666 1.9168(19) ?
Ni1 N1 . 1.9168(19) ?
Ni1 S1 3_666 2.1735(7) ?
Ni1 S1 3_666 2.1735(7) ?
Ni1 S1 . 2.1735(7) ?
S1 C6 . 1.717(2) ?
S2 C6 . 1.745(2) ?
S2 C7 . 1.809(2) ?
S3 C1 . 1.709(3) ?
S3 C4 . 1.725(3) ?
N1 C5 . 1.304(3) ?
N1 N2 . 1.404(3) ?
N2 C6 . 1.298(3) ?
C1 C2 . 1.351(4) ?
C1 H1 . 0.9500 ?
C2 C3 . 1.402(4) ?
C2 H2 . 0.9500 ?
C3 C4 . 1.386(3) ?
C3 H3 . 0.9500 ?
C4 C5 . 1.431(3) ?
C5 H5 . 0.9500 ?
C7 C8 . 1.524(3) ?
C7 H7A . 0.9900 ?
C7 H7B . 0.9900 ?
C8 C9 . 1.521(3) ?
C8 H8A . 0.9900 ?
C8 H8B . 0.9900 ?
C9 C10 . 1.519(3) ?
C9 H9A . 0.9900 ?
C9 H9B . 0.9900 ?
C10 C11 . 1.520(3) ?
C10 H10A . 0.9900 ?
C10 H10B . 0.9900 ?
C11 C12 . 1.516(4) ?
C11 H11A . 0.9900 ?
C11 H11B . 0.9900 ?
C12 C13 . 1.515(4) ?
C12 H12A . 0.9900 ?
C12 H12B . 0.9900 ?
C13 C14 . 1.513(4) ?
C13 H13A . 0.9900 ?
C13 H13B . 0.9900 ?
C14 H14A . 0.9800 ?
C14 H14B . 0.9800 ?
C14 H14C . 0.9800 ?

loop_
_geom_hbond_atom_site_label_D
_geom_hbond_atom_site_label_H
_geom_hbond_atom_site_label_A
_geom_hbond_site_symmetry_A
_geom_hbond_distance_DH
_geom_hbond_distance_HA
_geom_hbond_distance_DA
_geom_hbond_angle_DHA
_geom_hbond_publ_flag
C2 H2 S1 4_565 0.95 3.00 3.684(3) 130.5 yes
C2 H2 S2 4 0.95 2.93 3.752(3) 145.6 yes
C5 H5 S1 3_666 0.95 2.42 3.067(3) 125.0 yes
C7 H7A S3 . 0.99 2.93 3.406(3) 110.3 yes

loop_
_geom_torsion_atom_site_label_1
_geom_torsion_atom_site_label_2
_geom_torsion_atom_site_label_3
_geom_torsion_atom_site_label_4
_geom_torsion_site_symmetry_1
_geom_torsion_site_symmetry_2
_geom_torsion_site_symmetry_3
_geom_torsion_site_symmetry_4
_geom_torsion
_geom_torsion_publ_flag
C5 N1 N2 C6 . . . . -179.6(2) ?
Ni1 N1 N2 C6 . . . . 0.4(3) ?
C4 S3 C1 C2 . . . . -1.0(2) ?
S3 C1 C2 C3 . . . . 0.9(3) ?
C1 C2 C3 C4 . . . . -0.3(3) ?
C2 C3 C4 C5 . . . . 176.5(2) ?
C2 C3 C4 S3 . . . . -0.5(3) ?
C1 S3 C4 C3 . . . . 0.8(2) ?
C1 S3 C4 C5 . . . . -176.0(2) ?
N2 N1 C5 C4 . . . . -2.1(4) ?
Ni1 N1 C5 C4 . . . . 177.9(2) ?
C3 C4 C5 N1 . . . . 178.5(3) ?
S3 C4 C5 N1 . . . . -5.1(4) ?
N1 N2 C6 S1 . . . . -1.3(3) ?
N1 N2 C6 S2 . . . . 177.52(15) ?
Ni1 S1 C6 N2 . . . . 1.4(2) ?
Ni1 S1 C6 S2 . . . . -177.45(11) ?
C7 S2 C6 N2 . . . . 2.3(2) ?
C7 S2 C6 S1 . . . . -178.84(14) ?
C6 S2 C7 C8 . . . . -177.36(18) ?
S2 C7 C8 C9 . . . . 178.55(18) ?
C7 C8 C9 C10 . . . . -177.8(2) ?
C8 C9 C10 C11 . . . . 176.7(2) ?
C9 C10 C11 C12 . . . . -179.8(2) ?
C10 C11 C12 C13 . . . . 178.0(3) ?
C11 C12 C13 C14 . . . . 179.1(3) ?

_cod_database_fobs_code 2022815
